data_2204445
loop_
_publ_author_name
'N\"ather, Christian'
'Beck, Andreas'

_publ_section_title
;
 Chlorotris(3-methylpyridine-\k<i>N</i>)silver(I)
;
_journal_issue 11
_journal_name_full 'Acta Crystallographica Section E'
_journal_page_first m1678
_journal_page_last m1680
_journal_paper_doi 10.1107/S1600536804026121
_journal_volume 60
_journal_year 2004
_chemical_formula_iupac '[Ag Cl (C6 H7 N)3]'
_chemical_formula_moiety 'C18 H21 Ag Cl N3'
_chemical_formula_sum 'C18 H21 Ag Cl N3'
_chemical_formula_weight 422.70
_chemical_name_systematic
;
Chlorotris(3-methylpyridine-\kN)silver(I)
;
_space_group_IT_number 160
_symmetry_cell_setting trigonal
_symmetry_space_group_name_Hall 'R 3 -2"'
_symmetry_space_group_name_H-M 'R 3 m :H'
_atom_sites_solution_hydrogens geom
_atom_sites_solution_primary direct
_atom_sites_solution_secondary difmap
_audit_creation_method SHELXL-97
_cell_angle_alpha 90.00
_cell_angle_beta 90.00
_cell_angle_gamma 120.00
_cell_formula_units_Z 3
_cell_length_a 14.6795(10)
_cell_length_b 14.6795(10)
_cell_length_c 7.5114(4)
_cell_measurement_reflns_used 4495
_cell_measurement_temperature 170(2)
_cell_measurement_theta_max 28
_cell_measurement_theta_min 3
_cell_volume 1401.76(15)
_computing_cell_refinement 'IPDS Program Package'
_computing_data_collection 'IPDS Program Package (Stoe & Cie, 1998)'
_computing_data_reduction 'IPDS Program Package'
_computing_molecular_graphics 'XP in SHELXTL (Bruker, 1998)'
_computing_publication_material 'CIFTAB in SHELXTL'
_computing_structure_refinement 'SHELXL97 (Sheldrick, 1997)'
_computing_structure_solution 'SHELXS97 (Sheldrick, 1997'
_diffrn_ambient_temperature 170(2)
_diffrn_measured_fraction_theta_full 0.993
_diffrn_measured_fraction_theta_max 0.993
_diffrn_measurement_device_type 'Stoe IPDS'
_diffrn_measurement_method \f
_diffrn_radiation_monochromator graphite
_diffrn_radiation_source 'fine-focus sealed tube'
_diffrn_radiation_type MoK\a
_diffrn_radiation_wavelength 0.71073
_diffrn_reflns_av_R_equivalents 0.0460
_diffrn_reflns_av_sigmaI/netI 0.0306
_diffrn_reflns_limit_h_max 19
_diffrn_reflns_limit_h_min -19
_diffrn_reflns_limit_k_max 17
_diffrn_reflns_limit_k_min -19
_diffrn_reflns_limit_l_max 9
_diffrn_reflns_limit_l_min -9
_diffrn_reflns_number 3908
_diffrn_reflns_theta_full 28.03
_diffrn_reflns_theta_max 28.03
_diffrn_reflns_theta_min 2.78
_diffrn_standards_decay_% 0
_diffrn_standards_interval_time 0
_diffrn_standards_number 0
_exptl_absorpt_coefficient_mu 1.224
_exptl_absorpt_correction_T_max 0.888
_exptl_absorpt_correction_T_min 0.879
_exptl_absorpt_correction_type numerical
_exptl_absorpt_process_details '(X-SHAPE; Stoe & Cie, 1998)'
_exptl_crystal_colour colourless
_exptl_crystal_density_diffrn 1.502
_exptl_crystal_density_method 'not measured'
_exptl_crystal_description block
_exptl_crystal_F_000 642
_exptl_crystal_size_max 0.1
_exptl_crystal_size_mid 0.09
_exptl_crystal_size_min 0.09
_refine_diff_density_max 0.703
_refine_diff_density_min -0.556
_refine_ls_abs_structure_details 'Flack (1983), 397 Friedel reflections'
_refine_ls_abs_structure_Flack 0.01(6)
_refine_ls_extinction_coef 0.0105(11)
_refine_ls_extinction_expression Fc^*^=kFc[1+0.001xFc^2^\l^3^/sin(2\q)]^-1/4^
_refine_ls_extinction_method SHELXL97
_refine_ls_goodness_of_fit_ref 1.089
_refine_ls_hydrogen_treatment mixed
_refine_ls_matrix_type full
_refine_ls_number_parameters 51
_refine_ls_number_reflns 823
_refine_ls_number_restraints 1
_refine_ls_restrained_S_all 1.088
_refine_ls_R_factor_all 0.0295
_refine_ls_R_factor_gt 0.0285
_refine_ls_shift/su_max 0.000
_refine_ls_shift/su_mean 0.000
_refine_ls_structure_factor_coef Fsqd
_refine_ls_weighting_details 'calc w = 1/[\s^2^(Fo^2^)+(0.0397P)^2^+1.7193P] where P = (Fo^2^+2Fc^2^)/3'
_refine_ls_weighting_scheme calc
_refine_ls_wR_factor_gt 0.0676
_refine_ls_wR_factor_ref 0.0683
_reflns_number_gt 811
_reflns_number_total 823
_reflns_threshold_expression I>2\s(I)
_cod_data_source_file bt6543.cif
_cod_data_source_block I
_cod_original_sg_symbol_Hall 'R3 -2"'
_cod_original_sg_symbol_H-M 'R 3 m'
_cod_database_code 2204445
_cod_database_fobs_code 2204445

loop_
_symmetry_equiv_pos_as_xyz
'x, y, z'
'-y, x-y, z'
'-x+y, -x, z'
'-y, -x, z'
'-x+y, y, z'
'x, x-y, z'
'x+2/3, y+1/3, z+1/3'
'-y+2/3, x-y+1/3, z+1/3'
'-x+y+2/3, -x+1/3, z+1/3'
'-y+2/3, -x+1/3, z+1/3'
'-x+y+2/3, y+1/3, z+1/3'
'x+2/3, x-y+1/3, z+1/3'
'x+1/3, y+2/3, z+2/3'
'-y+1/3, x-y+2/3, z+2/3'
'-x+y+1/3, -x+2/3, z+2/3'
'-y+1/3, -x+2/3, z+2/3'
'-x+y+1/3, y+2/3, z+2/3'
'x+1/3, x-y+2/3, z+2/3'

loop_
_atom_site_label
_atom_site_fract_x
_atom_site_fract_y
_atom_site_fract_z
_atom_site_U_iso_or_equiv
_atom_site_adp_type
_atom_site_calc_flag
_atom_site_refinement_flags
_atom_site_occupancy
_atom_site_type_symbol
Ag1 1.0000 0.0000 0.9994 0.0302(2) Uani d S 1 Ag
Cl1 1.0000 0.0000 1.3464(2) 0.0274(4) Uani d S 1 Cl
N1 0.91274(14) 0.08726(14) 0.9158(5) 0.0299(8) Uani d S 1 N
C1 0.89529(19) 0.10471(19) 0.7493(7) 0.0316(9) Uani d S 1 C
H1 0.9205 0.0795 0.6560 0.038 Uiso calc SR 1 H
C2 0.8417(2) 0.1583(2) 0.7022(8) 0.0341(12) Uani d S 1 C
C3 0.8058(2) 0.1942(2) 0.8388(8) 0.0414(12) Uani d S 1 C
H3 0.7691 0.2309 0.8137 0.050 Uiso calc SR 1 H
C4 0.8233(2) 0.1767(2) 1.0140(8) 0.0474(17) Uani d S 1 C
H4 0.7990 0.2010 1.1101 0.057 Uiso calc SR 1 H
C5 0.8774(2) 0.1226(2) 1.0457(7) 0.0386(11) Uani d S 1 C
H5 0.8894 0.1106 1.1655 0.046 Uiso calc SR 1 H
C6 0.8263(3) 0.1737(3) 0.5095(9) 0.0535(18) Uani d S 1 C
H6A 0.7731 0.1950 0.4986 0.080 Uiso calc PR 0.50 H
H6B 0.8029 0.1076 0.4450 0.080 Uiso calc PR 0.50 H
H6C 0.8929 0.2285 0.4591 0.080 Uiso calc PR 0.50 H

loop_
_atom_site_aniso_label
_atom_site_aniso_U_11
_atom_site_aniso_U_22
_atom_site_aniso_U_33
_atom_site_aniso_U_12
_atom_site_aniso_U_13
_atom_site_aniso_U_23
Ag1 0.0269(2) 0.0269(2) 0.0368(4) 0.01343(11) 0.000 0.000
Cl1 0.0282(6) 0.0282(6) 0.0259(10) 0.0141(3) 0.000 0.000
N1 0.0328(14) 0.0328(14) 0.029(2) 0.0203(16) -0.0007(7) 0.0007(7)
C1 0.0367(18) 0.0367(18) 0.028(2) 0.023(2) 0.0011(9) -0.0011(9)
C2 0.040(2) 0.040(2) 0.025(4) 0.022(2) -0.0018(12) 0.0018(12)
C3 0.051(2) 0.051(2) 0.042(3) 0.040(3) -0.0017(10) 0.0017(10)
C4 0.069(3) 0.069(3) 0.035(3) 0.056(4) 0.0043(10) -0.0043(10)
C5 0.051(2) 0.051(2) 0.028(3) 0.037(3) -0.0005(9) 0.0005(9)
C6 0.069(4) 0.069(4) 0.038(4) 0.045(4) -0.0048(14) 0.0048(14)

loop_
_atom_type_symbol
_atom_type_description
_atom_type_scat_dispersion_real
_atom_type_scat_dispersion_imag
_atom_type_scat_source
C C 0.0033 0.0016 'International Tables Vol C Tables 4.2.6.8 and 6.1.1.4'
H H 0.0000 0.0000 'International Tables Vol C Tables 4.2.6.8 and 6.1.1.4'
N N 0.0061 0.0033 'International Tables Vol C Tables 4.2.6.8 and 6.1.1.4'
Cl Cl 0.1484 0.1585 'International Tables Vol C Tables 4.2.6.8 and 6.1.1.4'
Ag Ag -0.8971 1.1015 'International Tables Vol C Tables 4.2.6.8 and 6.1.1.4'

loop_
_geom_angle_atom_site_label_1
_geom_angle_atom_site_label_2
_geom_angle_atom_site_label_3
_geom_angle_site_symmetry_1
_geom_angle_site_symmetry_3
_geom_angle
_geom_angle_publ_flag
N1 Ag1 N1 2_645 3_765 112.88(8) y
N1 Ag1 N1 2_645 . 112.88(8) n
N1 Ag1 N1 3_765 . 112.88(8) n
N1 Ag1 Cl1 2_645 . 105.80(10) y
N1 Ag1 Cl1 3_765 . 105.80(10) n
N1 Ag1 Cl1 . . 105.80(10) n
C5 N1 C1 . . 117.8(4) y
C5 N1 Ag1 . . 116.9(3) y
C1 N1 Ag1 . . 125.3(3) y
N1 C1 C2 . . 124.1(5) y
N1 C1 H1 . . 118.0 n
C2 C1 H1 . . 118.0 n
C3 C2 C1 . . 117.1(5) y
C3 C2 C6 . . 123.3(5) y
C1 C2 C6 . . 119.6(6) y
C2 C3 C4 . . 119.6(5) y
C2 C3 H3 . . 120.2 n
C4 C3 H3 . . 120.2 n
C3 C4 C5 . . 118.5(5) y
C3 C4 H4 . . 120.7 n
C5 C4 H4 . . 120.7 n
N1 C5 C4 . . 122.8(5) y
N1 C5 H5 . . 118.6 n
C4 C5 H5 . . 118.6 n
C2 C6 H6A . . 109.5 y
C2 C6 H6B . . 109.5 y
H6A C6 H6B . . 109.5 y
C2 C6 H6C . . 109.5 y
H6A C6 H6C . . 109.5 y
H6B C6 H6C . . 109.5 y

loop_
_geom_bond_atom_site_label_1
_geom_bond_atom_site_label_2
_geom_bond_site_symmetry_2
_geom_bond_distance
_geom_bond_publ_flag
Ag1 N1 2_645 2.306(4) y
Ag1 N1 3_765 2.306(4) n
Ag1 N1 . 2.306(4) n
Ag1 Cl1 . 2.6066(18) y
N1 C5 . 1.327(6) y
N1 C1 . 1.327(6) y
C1 C2 . 1.409(7) y
C1 H1 . 0.9500 n
C2 C3 . 1.373(9) y
C2 C6 . 1.499(9) y
C3 C4 . 1.389(9) y
C3 H3 . 0.9500 n
C4 C5 . 1.395(7) n
C4 H4 . 0.9500 n
C5 H5 . 0.9500 n
C6 H6A . 0.9800 n
C6 H6B . 0.9800 n
C6 H6C . 0.9800 n
